data_2011954
loop_
_publ_author_name
'Parvez, Masood'
'Senthil, Govindaraji'
'Yadav, Veejendra K.'

_publ_section_title
;
 7-Phenyl-1-oxa-4-thiaspiro[4.5]decan-7-ol stereoisomers
;
_journal_issue 5
_journal_name_full 'Acta Crystallographica Section C'
_journal_page_first 577
_journal_page_last 579
_journal_paper_doi 10.1107/S0108270101001573
_journal_volume 57
_journal_year 2001
_chemical_formula_moiety 'C14 H18 O2 S'
_chemical_formula_sum 'C14 H18 O2 S'
_chemical_formula_weight 250.34
_chemical_name_common 7-phenyl-1-oxa-4-thiaspiro[4.5]decan-7-ol
_chemical_name_systematic 7-phenyl-1-oxa-4-thiaspiro[4.5]decan-7-ol
_space_group_IT_number 61
_symmetry_cell_setting orthorhombic
_symmetry_space_group_name_Hall '-P 2ac 2ab'
_symmetry_space_group_name_H-M 'P b c a'
_cell_angle_alpha 90
_cell_angle_beta 90
_cell_angle_gamma 90
_cell_formula_units_Z 8
_cell_length_a 12.313(2)
_cell_length_b 10.674(5)
_cell_length_c 19.535(2)
_cell_measurement_reflns_used 25
_cell_measurement_temperature 293(2)
_cell_measurement_theta_max 30
_cell_measurement_theta_min 20
_cell_volume 2567.5(13)
_computing_data_collection 'CAD-4 Software (Enraf-Nonius, 1989)'
_computing_data_reduction 'TEXSAN (Molecular Structure Corporation, 1994)'
_computing_molecular_graphics TEXSAN
_computing_publication_material SHELXL97
_computing_structure_refinement 'SHELXL97 (Sheldrick, 1997)'
_computing_structure_solution 'SAPI91 (Fan, 1991)'
_diffrn_ambient_temperature 293(2)
_diffrn_measurement_device_type 'Enraf-Nonius CAD-4'
_diffrn_measurement_method \w/2\q
_diffrn_radiation_monochromator graphite
_diffrn_radiation_source 'fine-focus sealed tube'
_diffrn_radiation_type CuK\a
_diffrn_radiation_wavelength 1.54178
_diffrn_reflns_av_R_equivalents .00
_diffrn_reflns_av_sigmaI/netI .042
_diffrn_reflns_limit_h_max 14
_diffrn_reflns_limit_h_min 0
_diffrn_reflns_limit_k_max 10
_diffrn_reflns_limit_k_min 0
_diffrn_reflns_limit_l_max 0
_diffrn_reflns_limit_l_min -23
_diffrn_reflns_number 2199
_diffrn_reflns_theta_max 68
_diffrn_reflns_theta_min 5
_diffrn_standards_decay_% <0.1
_diffrn_standards_interval_count 200
_diffrn_standards_number 3
_exptl_absorpt_coefficient_mu 2.13
_exptl_absorpt_correction_T_max .82
_exptl_absorpt_correction_T_min .40
_exptl_absorpt_correction_type empirical
_exptl_absorpt_process_details 'via \y-scan (3 reflections) (North et al., 1968)'
_exptl_crystal_colour colourless
_exptl_crystal_density_diffrn 1.295
_exptl_crystal_density_meas ?
_exptl_crystal_density_method 'not measured'
_exptl_crystal_description needle
_exptl_crystal_F_000 1072
_exptl_crystal_size_max .52
_exptl_crystal_size_mid .18
_exptl_crystal_size_min .10
_refine_diff_density_max .32
_refine_diff_density_min -.25
_refine_ls_extinction_method none
_refine_ls_goodness_of_fit_ref 1.03
_refine_ls_hydrogen_treatment constr
_refine_ls_matrix_type full
_refine_ls_number_parameters 155
_refine_ls_number_reflns 2199
_refine_ls_number_restraints 0
_refine_ls_restrained_S_all 1.03
_refine_ls_R_factor_all .081
_refine_ls_R_factor_gt .052
_refine_ls_shift/su_max <0.01
_refine_ls_shift/su_mean .00
_refine_ls_structure_factor_coef Fsqd
_refine_ls_weighting_details 'calc w = 1/[\s^2^(Fo^2^)+(0.082P)^2^+0.255P] where P=(Fo^2^+2Fc^2^)/3'
_refine_ls_weighting_scheme calc
_refine_ls_wR_factor_ref .150
_reflns_number_gt 1529
_reflns_number_total 2199
_reflns_threshold_expression I>2\s(I)
_cod_data_source_file da1168.cif
_cod_data_source_block IIa
_cod_depositor_comments
;
The following automatic conversions were performed:

'_exptl_crystal_density_meas' value 'not measured ' was changed to
'?' - the value is perceived as not measured.

Automatic conversion script
Id: cif_fix_values 3008 2015-01-20 13:52:24Z robertas 
;
_cod_original_cell_volume 2568.0(10)
_cod_database_code 2011954
_cod_database_fobs_code 2011954

loop_
_symmetry_equiv_pos_as_xyz
'x, y, z'
'x+1/2, -y+1/2, -z'
'-x, y+1/2, -z+1/2'
'-x+1/2, -y, z+1/2'
'-x, -y, -z'
'-x-1/2, y-1/2, z'
'x, -y-1/2, z-1/2'
'x-1/2, y, -z-1/2'

loop_
_atom_site_label
_atom_site_fract_x
_atom_site_fract_y
_atom_site_fract_z
_atom_site_U_iso_or_equiv
_atom_site_adp_type
_atom_site_calc_flag
_atom_site_refinement_flags
_atom_site_occupancy
_atom_site_disorder_assembly
_atom_site_disorder_group
_atom_site_type_symbol
S1 .39544(7) .72254(8) .69252(4) .0607(3) Uani d . 1 . . S
O1 .28413(17) .90777(19) .74269(11) .0608(6) Uani d . 1 . . O
O2 .39003(15) .54544(19) .81541(10) .0509(5) Uani d . 1 . . O
H2 .3390 .5089 .7973 .076 Uiso calc R 1 . . H
C1 .3596(4) .8486(4) .63612(19) .0845(12) Uani d . 1 . . C
H1A .4220 .8736 .6091 .101 Uiso calc R 1 . . H
H1B .3021 .8226 .6053 .101 Uiso calc R 1 . . H
C2 .3228(3) .9529(3) .67882(17) .0760(11) Uani d . 1 . . C
H2A .3825 1.0105 .6864 .091 Uiso calc R 1 . . H
H2B .2652 .9979 .6555 .091 Uiso calc R 1 . . H
C3 .3547(2) .8137(3) .76904(14) .0475(7) Uani d . 1 . . C
C4 .2867(2) .7381(3) .81889(13) .0452(7) Uani d . 1 . . C
H4A .2299 .6956 .7935 .054 Uiso calc R 1 . . H
H4B .2518 .7954 .8505 .054 Uiso calc R 1 . . H
C5 .3495(2) .6409(2) .86000(13) .0414(6) Uani d . 1 . . C
C6 .4505(2) .7005(3) .89227(15) .0540(8) Uani d . 1 . . C
H6A .4280 .7577 .9282 .065 Uiso calc R 1 . . H
H6B .4944 .6354 .9131 .065 Uiso calc R 1 . . H
C7 .5188(2) .7713(3) .84053(17) .0634(9) Uani d . 1 . . C
H7A .5796 .8105 .8637 .076 Uiso calc R 1 . . H
H7B .5476 .7129 .8071 .076 Uiso calc R 1 . . H
C8 .4530(3) .8702(3) .80434(16) .0585(8) Uani d . 1 . . C
H8A .4982 .9120 .7707 .070 Uiso calc R 1 . . H
H8B .4291 .9325 .8373 .070 Uiso calc R 1 . . H
C9 .2818(2) .5811(3) .91640(13) .0429(6) Uani d . 1 . . C
C10 .3233(3) .4801(3) .95213(15) .0549(8) Uani d . 1 . . C
H10 .3904 .4474 .9394 .066 Uiso calc R 1 . . H
C11 .2681(3) .4265(3) 1.00598(16) .0645(9) Uani d . 1 . . C
H11 .2984 .3591 1.0293 .077 Uiso calc R 1 . . H
C12 .1691(3) .4719(3) 1.02521(16) .0641(9) Uani d . 1 . . C
H12 .1319 .4358 1.0616 .077 Uiso calc R 1 . . H
C13 .1251(3) .5709(3) .99051(17) .0636(9) Uani d . 1 . . C
H13 .0577 .6022 1.0035 .076 Uiso calc R 1 . . H
C14 .1802(2) .6247(3) .93627(15) .0516(7) Uani d . 1 . . C
H14 .1488 .6912 .9127 .062 Uiso calc R 1 . . H

loop_
_atom_site_aniso_label
_atom_site_aniso_U_11
_atom_site_aniso_U_22
_atom_site_aniso_U_33
_atom_site_aniso_U_12
_atom_site_aniso_U_13
_atom_site_aniso_U_23
S1 .0746(6) .0581(6) .0494(4) .0001(4) .0134(4) -.0050(4)
O1 .0663(14) .0577(13) .0586(13) .0126(11) .0117(10) .0109(10)
O2 .0496(11) .0518(12) .0512(12) .0029(9) .0071(9) -.0093(9)
C1 .107(3) .089(3) .058(2) .016(2) .016(2) .015(2)
C2 .097(3) .067(2) .064(2) .005(2) .014(2) .0172(18)
C3 .0469(15) .0480(17) .0474(15) .0008(13) .0074(12) -.0006(13)
C4 .0383(13) .0516(17) .0458(15) -.0019(12) .0046(11) -.0023(13)
C5 .0391(13) .0454(16) .0398(14) .0009(12) .0037(11) -.0056(12)
C6 .0469(16) .0629(19) .0524(17) -.0080(15) -.0063(13) -.0032(14)
C7 .0441(16) .077(2) .069(2) -.0131(16) -.0041(15) -.0023(18)
C8 .0599(18) .0538(19) .0617(19) -.0159(16) .0078(15) -.0038(15)
C9 .0449(15) .0459(16) .0380(14) -.0048(12) -.0004(11) -.0074(12)
C10 .0562(17) .0562(19) .0525(17) .0075(15) -.0001(14) .0027(15)
C11 .076(2) .067(2) .0508(18) -.0029(19) -.0047(16) .0093(16)
C12 .074(2) .072(2) .0469(16) -.019(2) .0072(16) .0009(16)
C13 .0569(19) .070(2) .064(2) -.0079(17) .0168(16) -.0019(17)
C14 .0458(15) .0534(18) .0557(18) -.0012(15) .0052(13) -.0003(14)

loop_
_atom_type_symbol
_atom_type_description
_atom_type_scat_dispersion_real
_atom_type_scat_dispersion_imag
_atom_type_scat_source
C C .0181 .0091 'International Tables Vol C Tables 4.2.6.8 and 6.1.1.4'
H H .0000 .0000 'International Tables Vol C Tables 4.2.6.8 and 6.1.1.4'
O O .0492 .0322 'International Tables Vol C Tables 4.2.6.8 and 6.1.1.4'
S S .3331 .5567 'International Tables Vol C Tables 4.2.6.8 and 6.1.1.4'

loop_
_geom_angle_atom_site_label_1
_geom_angle_atom_site_label_2
_geom_angle_atom_site_label_3
_geom_angle
_geom_angle_publ_flag
C1 S1 C3 92.00(16) y
C2 O1 C3 110.6(2) y
C5 O2 H2 109.5 n
C2 C1 S1 107.3(3) n
C2 C1 H1A 110.3 n
S1 C1 H1A 110.3 n
C2 C1 H1B 110.3 n
S1 C1 H1B 110.3 n
H1A C1 H1B 108.5 n
O1 C2 C1 110.3(3) n
O1 C2 H2A 109.6 n
C1 C2 H2A 109.6 n
O1 C2 H2B 109.6 n
C1 C2 H2B 109.6 n
H2A C2 H2B 108.1 n
O1 C3 C4 105.7(2) n
O1 C3 C8 111.7(2) n
C4 C3 C8 111.1(2) n
O1 C3 S1 104.12(18) n
C4 C3 S1 112.8(2) n
C8 C3 S1 111.1(2) n
C3 C4 C5 114.9(2) n
C3 C4 H4A 108.5 n
C5 C4 H4A 108.5 n
C3 C4 H4B 108.5 n
C5 C4 H4B 108.5 n
H4A C4 H4B 107.5 n
O2 C5 C9 109.5(2) n
O2 C5 C4 110.0(2) n
C9 C5 C4 112.9(2) n
O2 C5 C6 105.2(2) n
C9 C5 C6 108.7(2) n
C4 C5 C6 110.2(2) n
C7 C6 C5 112.5(2) n
C7 C6 H6A 109.1 n
C5 C6 H6A 109.1 n
C7 C6 H6B 109.1 n
C5 C6 H6B 109.1 n
H6A C6 H6B 107.8 n
C8 C7 C6 111.3(3) n
C8 C7 H7A 109.4 n
C6 C7 H7A 109.4 n
C8 C7 H7B 109.4 n
C6 C7 H7B 109.4 n
H7A C7 H7B 108.0 n
C7 C8 C3 111.3(2) n
C7 C8 H8A 109.4 n
C3 C8 H8A 109.4 n
C7 C8 H8B 109.4 n
C3 C8 H8B 109.4 n
H8A C8 H8B 108.0 n
C10 C9 C14 116.9(3) n
C10 C9 C5 119.3(2) n
C14 C9 C5 123.7(2) n
C11 C10 C9 121.8(3) n
C11 C10 H10 119.1 n
C9 C10 H10 119.1 n
C12 C11 C10 120.2(3) n
C12 C11 H11 119.9 n
C10 C11 H11 119.9 n
C11 C12 C13 119.5(3) n
C11 C12 H12 120.3 n
C13 C12 H12 120.3 n
C12 C13 C14 120.4(3) n
C12 C13 H13 119.8 n
C14 C13 H13 119.8 n
C13 C14 C9 121.1(3) n
C13 C14 H14 119.5 n
C9 C14 H14 119.5 n

loop_
_geom_bond_atom_site_label_1
_geom_bond_atom_site_label_2
_geom_bond_site_symmetry_2
_geom_bond_distance
_geom_bond_publ_flag
S1 C1 . 1.794(4) y
S1 C3 . 1.853(3) y
O1 C2 . 1.420(4) y
O1 C3 . 1.424(3) y
O2 C5 . 1.430(3) y
O2 H2 . .8200 n
C1 C2 . 1.463(5) n
C1 H1A . .9700 n
C1 H1B . .9700 n
C2 H2A . .9700 n
C2 H2B . .9700 n
C3 C4 . 1.517(4) n
C3 C8 . 1.518(4) n
C4 C5 . 1.523(4) n
C4 H4A . .9700 n
C4 H4B . .9700 n
C5 C9 . 1.522(4) n
C5 C6 . 1.533(4) n
C6 C7 . 1.516(4) n
C6 H6A . .9700 n
C6 H6B . .9700 n
C7 C8 . 1.507(4) n
C7 H7A . .9700 n
C7 H7B . .9700 n
C8 H8A . .9700 n
C8 H8B . .9700 n
C9 C10 . 1.383(4) n
C9 C14 . 1.390(4) n
C10 C11 . 1.377(4) n
C10 H10 . .9300 n
C11 C12 . 1.365(5) n
C11 H11 . .9300 n
C12 C13 . 1.367(5) n
C12 H12 . .9300 n
C13 C14 . 1.383(4) n
C13 H13 . .9300 n
C14 H14 . .9300 n

loop_
_geom_hbond_atom_site_label_D
_geom_hbond_atom_site_label_H
_geom_hbond_atom_site_label_A
_geom_hbond_site_symmetry_A
_geom_hbond_distance_DH
_geom_hbond_distance_HA
_geom_hbond_distance_DA
_geom_hbond_angle_DHA
O2 H2 O1 6_655 .82 2.14 2.962(3) 175

loop_
_geom_torsion_atom_site_label_1
_geom_torsion_atom_site_label_2
_geom_torsion_atom_site_label_3
_geom_torsion_atom_site_label_4
_geom_torsion
_geom_torsion_publ_flag
C3 S1 C1 C2 2.0(3) n
C3 O1 C2 C1 43.0(4) n
S1 C1 C2 O1 -24.6(4) n
C2 O1 C3 C4 -157.9(3) n
C2 O1 C3 C8 81.2(3) n
C2 O1 C3 S1 -38.8(3) n
C1 S1 C3 O1 20.2(2) n
C1 S1 C3 C4 134.3(2) n
C1 S1 C3 C8 -100.1(2) n
O1 C3 C4 C5 -173.0(2) n
C8 C3 C4 C5 -51.7(3) n
S1 C3 C4 C5 73.8(3) n
C3 C4 C5 O2 -65.9(3) n
C3 C4 C5 C9 171.5(2) n
C3 C4 C5 C6 49.7(3) n
O2 C5 C6 C7 67.2(3) n
C9 C5 C6 C7 -175.6(2) n
C4 C5 C6 C7 -51.3(3) n
C5 C6 C7 C8 56.3(4) n
C6 C7 C8 C3 -57.3(3) n
O1 C3 C8 C7 172.0(2) n
C4 C3 C8 C7 54.2(3) n
S1 C3 C8 C7 -72.2(3) n
O2 C5 C9 C10 48.9(3) n
C4 C5 C9 C10 171.7(2) n
C6 C5 C9 C10 -65.6(3) n
O2 C5 C9 C14 -133.3(3) n
C4 C5 C9 C14 -10.4(4) n
C6 C5 C9 C14 112.2(3) n
C14 C9 C10 C11 -1.4(4) n
C5 C9 C10 C11 176.6(3) n
C9 C10 C11 C12 .6(5) n
C10 C11 C12 C13 .1(5) n
C11 C12 C13 C14 .0(5) n
C12 C13 C14 C9 -.9(5) n
C10 C9 C14 C13 1.6(4) n
C5 C9 C14 C13 -176.3(3) n

loop_
_cod_related_entry_id
_cod_related_entry_database
_cod_related_entry_code
1 ChemSpider 21107342
